data_7015558
loop_
_publ_author_name
'L\'opez-G\'omez, Mar\'ia J'
'Connelly, Neil G.'
'Haddow, Mairi F.'
'Hamilton, Alex'
'Lusi, Matteo'
'Baisch, Ulrich'
'Orpen, A. Guy'

_publ_section_title
;
 Potassium S2N-heteroscorpionates: structure and iridaboratrane
 formation.
;
_journal_issue 17
_journal_name_full 'Dalton transactions (Cambridge, England : 2003)'
_journal_page_first 4647
_journal_page_last 4659
_journal_paper_doi 10.1039/c0dt01718c
_journal_volume 40
_journal_year 2011
_chemical_formula_moiety 'C30 H29 B Ir N6 O P S2, C H2 Cl2'
_chemical_formula_sum 'C31 H31 B Cl2 Ir N6 O P S2'
_chemical_formula_weight 872.62
_chemical_name_systematic
;
?
;
_space_group_IT_number 19
_symmetry_cell_setting orthorhombic
_symmetry_space_group_name_Hall 'P 2ac 2ab'
_symmetry_space_group_name_H-M 'P 21 21 21'
_atom_sites_solution_hydrogens geom
_atom_sites_solution_primary direct
_atom_sites_solution_secondary difmap
_audit_creation_method SHELXL-97
_cell_angle_alpha 90.00
_cell_angle_beta 90.00
_cell_angle_gamma 90.00
_cell_formula_units_Z 4
_cell_length_a 9.55120(10)
_cell_length_b 17.3810(2)
_cell_length_c 20.3269(2)
_cell_measurement_reflns_used 9413
_cell_measurement_temperature 100(2)
_cell_measurement_theta_max 30.494
_cell_measurement_theta_min 3.08
_cell_volume 3374.46(6)
_computing_cell_refinement 'Apex II (Bruker-AXS, 2007)'
_computing_data_collection 'Apex II (Bruker-AXS, 2007)'
_computing_data_reduction
;
SAINT v7.34A (Bruker-AXS, 2007) & XPREP v2005/4 (Bruker-AXS, 2005)
;
_computing_molecular_graphics 'Bruker SHELXTL'
_computing_publication_material 'Bruker SHELXTL'
_computing_structure_refinement 'SHELXL-97 (Sheldrick, 1997)'
_computing_structure_solution 'SHELXS-97 (Sheldrick, 1990)'
_diffrn_ambient_temperature 100(2)
_diffrn_measured_fraction_theta_full 0.996
_diffrn_measured_fraction_theta_max 0.996
_diffrn_measurement_device_type 'CCD area detector'
_diffrn_measurement_method 'phi and omega scans'
_diffrn_radiation_monochromator graphite
_diffrn_radiation_source 'fine-focus sealed tube'
_diffrn_radiation_type MoK\a
_diffrn_radiation_wavelength 0.71073
_diffrn_reflns_av_R_equivalents 0.0361
_diffrn_reflns_av_sigmaI/netI 0.0469
_diffrn_reflns_limit_h_max 13
_diffrn_reflns_limit_h_min -13
_diffrn_reflns_limit_k_max 24
_diffrn_reflns_limit_k_min -24
_diffrn_reflns_limit_l_max 29
_diffrn_reflns_limit_l_min -27
_diffrn_reflns_number 39403
_diffrn_reflns_theta_full 30.55
_diffrn_reflns_theta_max 30.55
_diffrn_reflns_theta_min 3.66
_exptl_absorpt_coefficient_mu 4.322
_exptl_absorpt_correction_T_max 0.7461
_exptl_absorpt_correction_T_min 0.5140
_exptl_absorpt_correction_type multi-scan
_exptl_absorpt_process_details 'SADABS V2.10'
_exptl_crystal_colour colourless
_exptl_crystal_density_diffrn 1.718
_exptl_crystal_density_method 'not measured'
_exptl_crystal_description block
_exptl_crystal_F_000 1720
_exptl_crystal_size_max 0.31
_exptl_crystal_size_mid 0.27
_exptl_crystal_size_min 0.16
_refine_diff_density_max 1.071
_refine_diff_density_min -0.662
_refine_diff_density_rms 0.083
_refine_ls_abs_structure_details 'Flack H D (1983), Acta Cryst. A39, 876-881'
_refine_ls_abs_structure_Flack -0.003(3)
_refine_ls_extinction_method none
_refine_ls_goodness_of_fit_ref 0.889
_refine_ls_hydrogen_treatment mixed
_refine_ls_matrix_type full
_refine_ls_number_parameters 431
_refine_ls_number_reflns 10267
_refine_ls_number_restraints 0
_refine_ls_restrained_S_all 0.889
_refine_ls_R_factor_all 0.0231
_refine_ls_R_factor_gt 0.0208
_refine_ls_shift/su_max 0.002
_refine_ls_shift/su_mean 0.000
_refine_ls_structure_factor_coef Fsqd
_refine_ls_weighting_details 'calc w=1/[\s^2^(Fo^2^)+(0.0000P)^2^+0.0000P] where P=(Fo^2^+2Fc^2^)/3'
_refine_ls_weighting_scheme calc
_refine_ls_wR_factor_gt 0.0417
_refine_ls_wR_factor_ref 0.0423
_reflns_number_gt 9699
_reflns_number_total 10267
_reflns_threshold_expression >2sigma(I)
_cod_data_source_file c0dt01718c.txt
_cod_data_source_block 8
_cod_depositor_comments
;
The following automatic conversions were performed:
'_symmetry_cell_setting' value 'Orthorhombic' changed to 'orthorhombic'
according to '/home/saulius/struct/CIF-dictionaries/cif_core.dic'
dictionary named 'cif_core.dic' version 2.4.1 from 2010-06-29.

Automatic conversion script
Id: cif_fix_enum 1555 2011-01-17 13:19:09Z saulius 
;
_cod_original_sg_symbol_H-M P212121
_cod_database_code 7015558

loop_
_symmetry_equiv_pos_as_xyz
'x, y, z'
'-x+1/2, -y, z+1/2'
'-x, y+1/2, -z+1/2'
'x+1/2, -y+1/2, -z'

loop_
_atom_site_label
_atom_site_type_symbol
_atom_site_fract_x
_atom_site_fract_y
_atom_site_fract_z
_atom_site_U_iso_or_equiv
_atom_site_adp_type
_atom_site_occupancy
_atom_site_symmetry_multiplicity
_atom_site_calc_flag
_atom_site_refinement_flags
_atom_site_disorder_assembly
_atom_site_disorder_group
Ir1 Ir 0.816843(9) 0.291112(5) 0.185843(4) 0.01300(2) Uani 1 1 d . . .
H1 H 0.921(3) 0.2788(15) 0.1262(13) 0.016 Uiso 1 1 d . . .
N1 N 1.0942(2) 0.36674(12) 0.22659(10) 0.0149(4) Uani 1 1 d . . .
N2 N 1.2438(2) 0.29163(14) 0.27664(10) 0.0192(4) Uani 1 1 d . . .
N3 N 0.8776(2) 0.43894(11) 0.26268(10) 0.0150(4) Uani 1 1 d . . .
N4 N 0.7528(2) 0.45965(13) 0.35091(11) 0.0197(5) Uani 1 1 d . . .
N5 N 0.9666(2) 0.45301(11) 0.14814(10) 0.0166(4) Uani 1 1 d . . .
N6 N 0.8700(3) 0.50909(13) 0.13769(12) 0.0246(5) Uani 1 1 d . . .
O1 O 0.6343(2) 0.38970(12) 0.10219(10) 0.0324(5) Uani 1 1 d . . .
P1 P 0.68972(8) 0.17436(3) 0.16375(3) 0.01424(11) Uani 1 1 d . . .
S1 S 0.99701(7) 0.22170(3) 0.24395(3) 0.01908(13) Uani 1 1 d . . .
S2 S 0.69790(7) 0.32192(3) 0.29040(3) 0.01675(12) Uani 1 1 d . . .
B1 B 0.9450(3) 0.39370(15) 0.20409(14) 0.0151(5) Uani 1 1 d . . .
C1 C 1.1150(2) 0.29524(16) 0.25024(12) 0.0168(5) Uani 1 1 d . . .
C2 C 1.2144(3) 0.40881(15) 0.23856(13) 0.0191(5) Uani 1 1 d . . .
H2 H 1.2285 0.4613 0.2273 0.023 Uiso 1 1 calc R . .
C3 C 1.3083(3) 0.36302(14) 0.26889(13) 0.0222(5) Uani 1 1 d . . .
H3 H 1.4002 0.3767 0.2823 0.027 Uiso 1 1 calc R . .
C4 C 1.3026(3) 0.22445(14) 0.30893(16) 0.0288(6) Uani 1 1 d . . .
H4A H 1.2730 0.2236 0.3551 0.043 Uiso 1 1 calc R . .
H4B H 1.4050 0.2267 0.3067 0.043 Uiso 1 1 calc R . .
H4C H 1.2695 0.1778 0.2868 0.043 Uiso 1 1 calc R . .
C5 C 0.7787(2) 0.40934(13) 0.30188(12) 0.0149(5) Uani 1 1 d . . .
C6 C 0.9133(3) 0.51123(14) 0.28766(14) 0.0204(6) Uani 1 1 d . . .
H6 H 0.9806 0.5454 0.2695 0.025 Uiso 1 1 calc R . .
C7 C 0.8364(3) 0.52396(15) 0.34156(14) 0.0233(6) Uani 1 1 d . . .
H7 H 0.8386 0.5687 0.3684 0.028 Uiso 1 1 calc R . .
C8 C 0.6557(3) 0.44715(17) 0.40522(14) 0.0290(7) Uani 1 1 d . . .
H8A H 0.5594 0.4495 0.3888 0.044 Uiso 1 1 calc R . .
H8B H 0.6696 0.4871 0.4386 0.044 Uiso 1 1 calc R . .
H8C H 0.6730 0.3965 0.4247 0.044 Uiso 1 1 calc R . .
C9 C 1.0647(3) 0.45469(15) 0.10025(13) 0.0219(6) Uani 1 1 d . . .
H9 H 1.1421 0.4206 0.0965 0.026 Uiso 1 1 calc R . .
C10 C 1.0339(3) 0.51369(15) 0.05818(14) 0.0258(6) Uani 1 1 d . . .
H10 H 1.0845 0.5294 0.0203 0.031 Uiso 1 1 calc R . .
C11 C 0.9120(3) 0.54529(16) 0.08333(15) 0.0282(7) Uani 1 1 d . . .
H11 H 0.8642 0.5876 0.0642 0.034 Uiso 1 1 calc R . .
C12 C 0.7030(3) 0.35179(14) 0.13527(13) 0.0204(5) Uani 1 1 d . . .
C13 C 0.6217(3) 0.12141(14) 0.23466(12) 0.0154(5) Uani 1 1 d . . .
C14 C 0.6925(3) 0.12532(14) 0.29441(12) 0.0186(5) Uani 1 1 d . . .
H14 H 0.7762 0.1547 0.2976 0.022 Uiso 1 1 calc R . .
C15 C 0.6420(3) 0.08669(15) 0.34963(14) 0.0224(6) Uani 1 1 d . . .
H15 H 0.6916 0.0894 0.3901 0.027 Uiso 1 1 calc R . .
C16 C 0.5195(3) 0.04436(15) 0.34546(14) 0.0225(6) Uani 1 1 d . . .
H16 H 0.4845 0.0184 0.3832 0.027 Uiso 1 1 calc R . .
C17 C 0.4481(3) 0.03987(15) 0.28629(14) 0.0225(6) Uani 1 1 d . . .
H17 H 0.3643 0.0106 0.2834 0.027 Uiso 1 1 calc R . .
C18 C 0.4983(3) 0.07769(14) 0.23154(13) 0.0184(5) Uani 1 1 d . . .
H18 H 0.4487 0.0741 0.1911 0.022 Uiso 1 1 calc R . .
C19 C 0.5294(3) 0.18961(13) 0.11533(12) 0.0168(5) Uani 1 1 d . . .
C20 C 0.4310(3) 0.24114(16) 0.13866(14) 0.0233(6) Uani 1 1 d . . .
H20 H 0.4500 0.2697 0.1775 0.028 Uiso 1 1 calc R . .
C21 C 0.3048(3) 0.25175(17) 0.10595(15) 0.0291(6) Uani 1 1 d . . .
H21 H 0.2374 0.2868 0.1228 0.035 Uiso 1 1 calc R . .
C22 C 0.2772(3) 0.21124(19) 0.04878(14) 0.0290(6) Uani 1 1 d . . .
H22 H 0.1911 0.2186 0.0262 0.035 Uiso 1 1 calc R . .
C23 C 0.3752(3) 0.16016(17) 0.02466(15) 0.0276(6) Uani 1 1 d . . .
H23 H 0.3562 0.1323 -0.0146 0.033 Uiso 1 1 calc R . .
C24 C 0.5021(3) 0.14910(15) 0.05752(14) 0.0222(6) Uani 1 1 d . . .
H24 H 0.5695 0.1141 0.0405 0.027 Uiso 1 1 calc R . .
C25 C 0.7801(3) 0.10044(14) 0.11552(12) 0.0164(5) Uani 1 1 d . . .
C26 C 0.7523(3) 0.02284(15) 0.12384(14) 0.0215(6) Uani 1 1 d . . .
H26 H 0.6906 0.0066 0.1578 0.026 Uiso 1 1 calc R . .
C27 C 0.8138(4) -0.03141(15) 0.08284(14) 0.0281(6) Uani 1 1 d . . .
H27 H 0.7955 -0.0846 0.0894 0.034 Uiso 1 1 calc R . .
C28 C 0.9011(3) -0.00840(18) 0.03279(15) 0.0317(7) Uani 1 1 d . . .
H28 H 0.9408 -0.0455 0.0040 0.038 Uiso 1 1 calc R . .
C29 C 0.9310(4) 0.06902(17) 0.02447(16) 0.0333(7) Uani 1 1 d . . .
H29 H 0.9926 0.0849 -0.0096 0.040 Uiso 1 1 calc R . .
C30 C 0.8714(3) 0.12294(16) 0.06559(14) 0.0261(6) Uani 1 1 d . . .
H30 H 0.8928 0.1759 0.0599 0.031 Uiso 1 1 calc R . .
C31A C 0.8978(4) 0.22920(18) 0.42563(17) 0.0367(8) Uani 0.5592(19) 1 d P A 1
H31A H 0.9450 0.1896 0.3985 0.044 Uiso 0.5592(19) 1 calc PR A 1
H31B H 0.8000 0.2341 0.4101 0.044 Uiso 0.5592(19) 1 calc PR A 1
Cl1A Cl 0.98414(16) 0.31727(8) 0.41674(8) 0.0372(4) Uani 0.5592(19) 1 d P A 1
Cl2A Cl 0.8990(3) 0.20044(11) 0.50996(9) 0.0656(7) Uani 0.5592(19) 1 d P A 1
C31B C 0.8978(4) 0.22920(18) 0.42563(17) 0.0367(8) Uani 0.4408(19) 1 d P . 2
H31C H 0.8663 0.2637 0.3898 0.044 Uiso 0.4408(19) 1 calc PR A 2
H31D H 0.9103 0.1770 0.4069 0.044 Uiso 0.4408(19) 1 calc PR A 2
Cl3B Cl 1.0630(3) 0.26324(13) 0.45785(13) 0.0584(7) Uani 0.4408(19) 1 d P . 2
Cl4B Cl 0.7733(2) 0.22637(13) 0.48589(12) 0.0530(7) Uani 0.4408(19) 1 d P . 2

loop_
_atom_site_aniso_label
_atom_site_aniso_U_11
_atom_site_aniso_U_22
_atom_site_aniso_U_33
_atom_site_aniso_U_23
_atom_site_aniso_U_13
_atom_site_aniso_U_12
Ir1 0.01352(4) 0.01276(4) 0.01272(4) 0.00040(4) 0.00019(4) -0.00084(4)
N1 0.0129(10) 0.0153(10) 0.0164(11) -0.0014(8) -0.0004(8) 0.0017(8)
N2 0.0159(10) 0.0196(10) 0.0219(11) -0.0009(11) -0.0012(8) 0.0043(10)
N3 0.0142(10) 0.0139(9) 0.0170(11) -0.0008(8) -0.0022(8) 0.0006(8)
N4 0.0221(12) 0.0209(11) 0.0161(11) -0.0027(9) 0.0007(9) 0.0039(9)
N5 0.0186(11) 0.0148(10) 0.0163(11) 0.0012(8) 0.0015(9) -0.0021(8)
N6 0.0280(13) 0.0200(11) 0.0258(13) 0.0059(10) 0.0037(10) 0.0044(10)
O1 0.0410(13) 0.0289(11) 0.0274(12) 0.0027(9) -0.0140(10) 0.0069(9)
P1 0.0157(3) 0.0142(3) 0.0128(3) -0.0002(2) 0.0005(3) -0.0013(3)
S1 0.0150(3) 0.0151(3) 0.0272(3) 0.0035(2) -0.0007(2) 0.0006(2)
S2 0.0151(3) 0.0182(3) 0.0169(3) 0.0009(2) 0.0029(3) -0.0008(2)
B1 0.0131(12) 0.0147(12) 0.0176(14) 0.0016(10) 0.0017(10) 0.0011(10)
C1 0.0162(11) 0.0166(11) 0.0176(12) 0.0011(11) 0.0016(9) 0.0014(10)
C2 0.0146(13) 0.0177(12) 0.0251(14) -0.0033(10) 0.0008(10) -0.0028(9)
C3 0.0147(12) 0.0228(12) 0.0290(14) -0.0071(10) -0.0002(12) -0.0004(11)
C4 0.0200(13) 0.0264(14) 0.0398(17) 0.0071(13) -0.0070(15) 0.0073(11)
C5 0.0158(11) 0.0163(11) 0.0127(13) -0.0011(9) 0.0003(9) 0.0047(8)
C6 0.0190(13) 0.0151(12) 0.0272(14) -0.0049(11) -0.0028(11) -0.0022(10)
C7 0.0227(15) 0.0207(12) 0.0264(14) -0.0074(11) -0.0059(12) 0.0001(11)
C8 0.0350(19) 0.0349(15) 0.0172(14) -0.0023(11) 0.0096(12) 0.0043(13)
C9 0.0242(14) 0.0220(13) 0.0194(14) -0.0014(11) 0.0026(11) -0.0031(11)
C10 0.0340(16) 0.0262(14) 0.0173(14) 0.0007(11) 0.0050(12) -0.0116(12)
C11 0.0395(18) 0.0200(13) 0.0252(16) 0.0055(12) -0.0031(13) -0.0023(12)
C12 0.0258(15) 0.0178(11) 0.0174(13) -0.0032(10) -0.0010(11) -0.0029(11)
C13 0.0171(12) 0.0126(11) 0.0167(13) -0.0006(9) 0.0018(10) -0.0012(9)
C14 0.0209(12) 0.0183(11) 0.0165(12) 0.0017(9) -0.0019(11) -0.0048(11)
C15 0.0265(15) 0.0239(13) 0.0169(13) 0.0035(11) -0.0033(11) -0.0038(11)
C16 0.0261(15) 0.0225(13) 0.0189(14) 0.0050(11) 0.0047(11) -0.0050(11)
C17 0.0211(13) 0.0208(13) 0.0255(14) -0.0006(11) 0.0026(12) -0.0070(11)
C18 0.0197(13) 0.0185(12) 0.0170(13) -0.0010(10) -0.0017(10) -0.0035(10)
C19 0.0202(13) 0.0165(12) 0.0135(12) 0.0037(9) -0.0007(10) -0.0029(9)
C20 0.0230(14) 0.0284(14) 0.0186(14) -0.0016(11) 0.0004(11) 0.0016(11)
C21 0.0240(15) 0.0331(15) 0.0301(16) 0.0050(12) 0.0032(14) 0.0065(14)
C22 0.0227(13) 0.0356(15) 0.0287(15) 0.0107(15) -0.0097(11) -0.0013(13)
C23 0.0325(16) 0.0294(15) 0.0210(15) -0.0015(12) -0.0107(13) -0.0007(12)
C24 0.0270(14) 0.0209(13) 0.0186(14) 0.0008(11) -0.0057(12) 0.0021(11)
C25 0.0187(13) 0.0186(11) 0.0120(12) -0.0008(9) 0.0005(9) -0.0017(9)
C26 0.0244(14) 0.0216(13) 0.0184(14) -0.0011(11) 0.0024(11) -0.0015(11)
C27 0.0365(16) 0.0185(12) 0.0292(15) -0.0056(11) 0.0055(15) -0.0016(14)
C28 0.0402(18) 0.0300(16) 0.0249(16) -0.0136(13) 0.0117(14) 0.0007(13)
C29 0.0414(19) 0.0335(16) 0.0250(16) -0.0009(13) 0.0158(14) -0.0028(14)
C30 0.0347(16) 0.0222(13) 0.0213(15) -0.0007(12) 0.0101(12) -0.0020(12)
C31A 0.043(2) 0.0327(17) 0.0339(18) 0.0029(13) -0.0017(15) -0.0016(14)
Cl1A 0.0398(8) 0.0301(7) 0.0415(9) 0.0090(6) -0.0183(7) -0.0126(6)
Cl2A 0.1044(19) 0.0464(11) 0.0459(10) 0.0045(9) 0.0234(11) -0.0029(11)
C31B 0.043(2) 0.0327(17) 0.0339(18) 0.0029(13) -0.0017(15) -0.0016(14)
Cl3B 0.0483(13) 0.0458(12) 0.0810(19) -0.0083(11) -0.0037(12) -0.0124(10)
Cl4B 0.0539(14) 0.0592(15) 0.0460(13) -0.0075(10) 0.0256(10) -0.0154(10)

loop_
_atom_type_symbol
_atom_type_description
_atom_type_scat_dispersion_real
_atom_type_scat_dispersion_imag
_atom_type_scat_source
C C 0.0033 0.0016 'International Tables Vol C Tables 4.2.6.8 and 6.1.1.4'
H H 0.0000 0.0000 'International Tables Vol C Tables 4.2.6.8 and 6.1.1.4'
B B 0.0013 0.0007 'International Tables Vol C Tables 4.2.6.8 and 6.1.1.4'
N N 0.0061 0.0033 'International Tables Vol C Tables 4.2.6.8 and 6.1.1.4'
O O 0.0106 0.0060 'International Tables Vol C Tables 4.2.6.8 and 6.1.1.4'
P P 0.1023 0.0942 'International Tables Vol C Tables 4.2.6.8 and 6.1.1.4'
S S 0.1246 0.1234 'International Tables Vol C Tables 4.2.6.8 and 6.1.1.4'
Ir Ir -1.4442 7.9887 'International Tables Vol C Tables 4.2.6.8 and 6.1.1.4'
Cl Cl 0.1484 0.1585 'International Tables Vol C Tables 4.2.6.8 and 6.1.1.4'

loop_
_geom_angle_atom_site_label_1
_geom_angle_atom_site_label_2
_geom_angle_atom_site_label_3
_geom_angle
_geom_angle_site_symmetry_1
_geom_angle_site_symmetry_3
_geom_angle_publ_flag
C12 Ir1 B1 87.60(11) . . yes
C12 Ir1 P1 94.67(8) . . yes
B1 Ir1 P1 176.33(8) . . yes
C12 Ir1 S1 170.89(9) . . yes
B1 Ir1 S1 85.73(8) . . yes
P1 Ir1 S1 91.70(2) . . yes
C12 Ir1 S2 94.89(8) . . yes
B1 Ir1 S2 86.27(8) . . yes
P1 Ir1 S2 96.39(2) . . yes
S1 Ir1 S2 90.87(2) . . yes
C12 Ir1 H1 91.1(10) . . ?
B1 Ir1 H1 83.6(9) . . ?
P1 Ir1 H1 93.4(9) . . ?
S1 Ir1 H1 82.0(9) . . ?
S2 Ir1 H1 168.0(9) . . ?
C1 N1 C2 107.6(2) . . ?
C1 N1 B1 120.9(2) . . ?
C2 N1 B1 130.4(2) . . ?
C1 N2 C3 108.5(2) . . ?
C1 N2 C4 124.9(2) . . ?
C3 N2 C4 126.6(2) . . ?
C5 N3 C6 107.5(2) . . ?
C5 N3 B1 123.4(2) . . ?
C6 N3 B1 128.9(2) . . ?
C5 N4 C7 108.4(2) . . ?
C5 N4 C8 125.4(2) . . ?
C7 N4 C8 126.2(2) . . ?
C9 N5 N6 110.0(2) . . ?
C9 N5 B1 129.5(2) . . ?
N6 N5 B1 120.1(2) . . ?
C11 N6 N5 105.3(2) . . ?
C13 P1 C25 103.66(11) . . ?
C13 P1 C19 101.45(12) . . ?
C25 P1 C19 101.96(12) . . ?
C13 P1 Ir1 117.14(8) . . ?
C25 P1 Ir1 116.95(8) . . ?
C19 P1 Ir1 113.47(8) . . ?
C1 S1 Ir1 97.65(9) . . ?
C5 S2 Ir1 95.85(8) . . ?
N5 B1 N3 106.21(19) . . ?
N5 B1 N1 107.0(2) . . ?
N3 B1 N1 107.6(2) . . ?
N5 B1 Ir1 119.41(18) . . yes
N3 B1 Ir1 107.89(16) . . ?
N1 B1 Ir1 108.26(16) . . ?
N2 C1 N1 108.7(2) . . ?
N2 C1 S1 126.8(2) . . ?
N1 C1 S1 124.46(19) . . ?
C3 C2 N1 108.7(2) . . ?
C3 C2 H2 125.6 . . ?
N1 C2 H2 125.6 . . ?
C2 C3 N2 106.5(2) . . ?
C2 C3 H3 126.8 . . ?
N2 C3 H3 126.8 . . ?
N2 C4 H4A 109.5 . . ?
N2 C4 H4B 109.5 . . ?
H4A C4 H4B 109.5 . . ?
N2 C4 H4C 109.5 . . ?
H4A C4 H4C 109.5 . . ?
H4B C4 H4C 109.5 . . ?
N3 C5 N4 108.7(2) . . ?
N3 C5 S2 125.13(18) . . ?
N4 C5 S2 126.20(19) . . ?
C7 C6 N3 108.2(2) . . ?
C7 C6 H6 125.9 . . ?
N3 C6 H6 125.9 . . ?
C6 C7 N4 107.2(2) . . ?
C6 C7 H7 126.4 . . ?
N4 C7 H7 126.4 . . ?
N4 C8 H8A 109.5 . . ?
N4 C8 H8B 109.5 . . ?
H8A C8 H8B 109.5 . . ?
N4 C8 H8C 109.5 . . ?
H8A C8 H8C 109.5 . . ?
H8B C8 H8C 109.5 . . ?
N5 C9 C10 108.5(2) . . ?
N5 C9 H9 125.8 . . ?
C10 C9 H9 125.8 . . ?
C9 C10 C11 104.3(3) . . ?
C9 C10 H10 127.8 . . ?
C11 C10 H10 127.8 . . ?
N6 C11 C10 111.8(3) . . ?
N6 C11 H11 124.1 . . ?
C10 C11 H11 124.1 . . ?
O1 C12 Ir1 178.1(3) . . ?
C14 C13 C18 118.3(2) . . ?
C14 C13 P1 119.38(19) . . ?
C18 C13 P1 122.3(2) . . ?
C13 C14 C15 120.7(2) . . ?
C13 C14 H14 119.6 . . ?
C15 C14 H14 119.6 . . ?
C16 C15 C14 119.9(3) . . ?
C16 C15 H15 120.0 . . ?
C14 C15 H15 120.0 . . ?
C17 C16 C15 120.0(3) . . ?
C17 C16 H16 120.0 . . ?
C15 C16 H16 120.0 . . ?
C18 C17 C16 120.2(2) . . ?
C18 C17 H17 119.9 . . ?
C16 C17 H17 119.9 . . ?
C17 C18 C13 120.9(2) . . ?
C17 C18 H18 119.5 . . ?
C13 C18 H18 119.5 . . ?
C20 C19 C24 119.3(3) . . ?
C20 C19 P1 118.4(2) . . ?
C24 C19 P1 122.3(2) . . ?
C19 C20 C21 120.8(3) . . ?
C19 C20 H20 119.6 . . ?
C21 C20 H20 119.6 . . ?
C22 C21 C20 120.0(3) . . ?
C22 C21 H21 120.0 . . ?
C20 C21 H21 120.0 . . ?
C23 C22 C21 119.7(3) . . ?
C23 C22 H22 120.1 . . ?
C21 C22 H22 120.1 . . ?
C22 C23 C24 120.5(3) . . ?
C22 C23 H23 119.8 . . ?
C24 C23 H23 119.8 . . ?
C19 C24 C23 119.7(3) . . ?
C19 C24 H24 120.2 . . ?
C23 C24 H24 120.2 . . ?
C26 C25 C30 118.8(2) . . ?
C26 C25 P1 121.8(2) . . ?
C30 C25 P1 119.18(19) . . ?
C25 C26 C27 120.4(3) . . ?
C25 C26 H26 119.8 . . ?
C27 C26 H26 119.8 . . ?
C28 C27 C26 120.2(2) . . ?
C28 C27 H27 119.9 . . ?
C26 C27 H27 119.9 . . ?
C27 C28 C29 119.8(3) . . ?
C27 C28 H28 120.1 . . ?
C29 C28 H28 120.1 . . ?
C30 C29 C28 120.1(3) . . ?
C30 C29 H29 120.0 . . ?
C28 C29 H29 120.0 . . ?
C29 C30 C25 120.6(3) . . ?
C29 C30 H30 119.7 . . ?
C25 C30 H30 119.7 . . ?
Cl1A C31A Cl2A 110.0(2) . . ?
Cl1A C31A H31A 109.7 . . ?
Cl2A C31A H31A 109.7 . . ?
Cl1A C31A H31B 109.7 . . ?
Cl2A C31A H31B 109.7 . . ?
H31A C31A H31B 108.2 . . ?

loop_
_geom_bond_atom_site_label_1
_geom_bond_atom_site_label_2
_geom_bond_distance
_geom_bond_site_symmetry_2
_geom_bond_publ_flag
Ir1 C12 1.830(3) . yes
Ir1 B1 2.195(3) . yes
Ir1 P1 2.4071(6) . yes
Ir1 S1 2.4107(6) . yes
Ir1 S2 2.4687(6) . yes
Ir1 H1 1.58(3) . ?
N1 C1 1.347(3) . ?
N1 C2 1.383(3) . ?
N1 B1 1.568(3) . yes
N2 C1 1.344(3) . ?
N2 C3 1.394(3) . ?
N2 C4 1.452(3) . ?
N3 C5 1.339(3) . ?
N3 C6 1.397(3) . ?
N3 B1 1.566(3) . yes
N4 C5 1.349(3) . ?
N4 C7 1.387(3) . ?
N4 C8 1.458(3) . ?
N5 C9 1.351(3) . ?
N5 N6 1.359(3) . ?
N5 B1 1.549(3) . yes
N6 C11 1.333(4) . ?
O1 C12 1.148(3) . ?
P1 C13 1.829(3) . ?
P1 C25 1.832(3) . ?
P1 C19 1.839(3) . ?
S1 C1 1.709(3) . ?
S2 C5 1.720(2) . ?
C2 C3 1.348(4) . ?
C2 H2 0.9500 . ?
C3 H3 0.9500 . ?
C4 H4A 0.9800 . ?
C4 H4B 0.9800 . ?
C4 H4C 0.9800 . ?
C6 C7 1.338(4) . ?
C6 H6 0.9500 . ?
C7 H7 0.9500 . ?
C8 H8A 0.9800 . ?
C8 H8B 0.9800 . ?
C8 H8C 0.9800 . ?
C9 C10 1.368(4) . ?
C9 H9 0.9500 . ?
C10 C11 1.385(4) . ?
C10 H10 0.9500 . ?
C11 H11 0.9500 . ?
C13 C14 1.392(3) . ?
C13 C18 1.404(3) . ?
C14 C15 1.394(4) . ?
C14 H14 0.9500 . ?
C15 C16 1.385(4) . ?
C15 H15 0.9500 . ?
C16 C17 1.385(4) . ?
C16 H16 0.9500 . ?
C17 C18 1.379(4) . ?
C17 H17 0.9500 . ?
C18 H18 0.9500 . ?
C19 C20 1.382(4) . ?
C19 C24 1.395(4) . ?
C20 C21 1.389(4) . ?
C20 H20 0.9500 . ?
C21 C22 1.384(4) . ?
C21 H21 0.9500 . ?
C22 C23 1.380(4) . ?
C22 H22 0.9500 . ?
C23 C24 1.397(4) . ?
C23 H23 0.9500 . ?
C24 H24 0.9500 . ?
C25 C26 1.385(3) . ?
C25 C30 1.394(4) . ?
C26 C27 1.389(4) . ?
C26 H26 0.9500 . ?
C27 C28 1.375(4) . ?
C27 H27 0.9500 . ?
C28 C29 1.386(4) . ?
C28 H28 0.9500 . ?
C29 C30 1.379(4) . ?
C29 H29 0.9500 . ?
C30 H30 0.9500 . ?
C31A Cl1A 1.748(3) . ?
C31A Cl2A 1.786(4) . ?
C31A H31A 0.9900 . ?
C31A H31B 0.9900 . ?
Cl3B Cl4B 2.319(3) 4_556 ?
Cl4B Cl3B 2.319(3) 4_456 ?

loop_
_geom_torsion_atom_site_label_1
_geom_torsion_atom_site_label_2
_geom_torsion_atom_site_label_3
_geom_torsion_atom_site_label_4
_geom_torsion
_geom_torsion_site_symmetry_1
_geom_torsion_site_symmetry_2
_geom_torsion_site_symmetry_3
_geom_torsion_site_symmetry_4
_geom_torsion_publ_flag
C9 N5 N6 C11 -0.8(3) . . . . ?
B1 N5 N6 C11 -174.4(2) . . . . ?
C12 Ir1 P1 C13 -123.10(13) . . . . ?
B1 Ir1 P1 C13 108.8(12) . . . . ?
S1 Ir1 P1 C13 63.43(10) . . . . ?
S2 Ir1 P1 C13 -27.64(10) . . . . ?
C12 Ir1 P1 C25 112.96(13) . . . . ?
B1 Ir1 P1 C25 -15.1(12) . . . . ?
S1 Ir1 P1 C25 -60.51(9) . . . . ?
S2 Ir1 P1 C25 -151.58(9) . . . . ?
C12 Ir1 P1 C19 -5.34(12) . . . . ?
B1 Ir1 P1 C19 -133.4(12) . . . . ?
S1 Ir1 P1 C19 -178.81(9) . . . . ?
S2 Ir1 P1 C19 90.12(9) . . . . ?
C12 Ir1 S1 C1 35.0(5) . . . . ?
B1 Ir1 S1 C1 -8.13(11) . . . . ?
P1 Ir1 S1 C1 169.25(9) . . . . ?
S2 Ir1 S1 C1 -94.33(9) . . . . ?
C12 Ir1 S2 C5 -79.83(11) . . . . ?
B1 Ir1 S2 C5 7.44(11) . . . . ?
P1 Ir1 S2 C5 -175.10(8) . . . . ?
S1 Ir1 S2 C5 93.10(8) . . . . ?
C9 N5 B1 N3 150.4(2) . . . . ?
N6 N5 B1 N3 -37.3(3) . . . . ?
C9 N5 B1 N1 35.8(3) . . . . ?
N6 N5 B1 N1 -152.0(2) . . . . ?
C9 N5 B1 Ir1 -87.5(3) . . . . ?
N6 N5 B1 Ir1 84.7(3) . . . . yes
C5 N3 B1 N5 142.2(2) . . . . ?
C6 N3 B1 N5 -43.8(3) . . . . ?
C5 N3 B1 N1 -103.6(3) . . . . ?
C6 N3 B1 N1 70.5(3) . . . . ?
C5 N3 B1 Ir1 13.0(3) . . . . ?
C6 N3 B1 Ir1 -173.0(2) . . . . ?
C1 N1 B1 N5 -149.4(2) . . . . ?
C2 N1 B1 N5 44.2(3) . . . . ?
C1 N1 B1 N3 96.8(3) . . . . ?
C2 N1 B1 N3 -69.6(3) . . . . ?
C1 N1 B1 Ir1 -19.5(3) . . . . ?
C2 N1 B1 Ir1 174.1(2) . . . . ?
C12 Ir1 B1 N5 -36.9(2) . . . . ?
P1 Ir1 B1 N5 91.4(12) . . . . ?
S1 Ir1 B1 N5 136.90(19) . . . . ?
S2 Ir1 B1 N5 -131.94(19) . . . . ?
C12 Ir1 B1 N3 84.36(18) . . . . ?
P1 Ir1 B1 N3 -147.4(11) . . . . ?
S1 Ir1 B1 N3 -101.86(16) . . . . ?
S2 Ir1 B1 N3 -10.70(15) . . . . ?
C12 Ir1 B1 N1 -159.50(18) . . . . ?
P1 Ir1 B1 N1 -31.2(13) . . . . ?
S1 Ir1 B1 N1 14.28(15) . . . . ?
S2 Ir1 B1 N1 105.44(16) . . . . ?
C3 N2 C1 N1 -0.7(3) . . . . ?
C4 N2 C1 N1 178.0(2) . . . . ?
C3 N2 C1 S1 176.9(2) . . . . ?
C4 N2 C1 S1 -4.4(4) . . . . ?
C2 N1 C1 N2 0.2(3) . . . . ?
B1 N1 C1 N2 -169.0(2) . . . . ?
C2 N1 C1 S1 -177.52(19) . . . . ?
B1 N1 C1 S1 13.3(3) . . . . ?
Ir1 S1 C1 N2 -177.3(2) . . . . ?
Ir1 S1 C1 N1 0.0(2) . . . . ?
C1 N1 C2 C3 0.4(3) . . . . ?
B1 N1 C2 C3 168.2(2) . . . . ?
N1 C2 C3 N2 -0.9(3) . . . . ?
C1 N2 C3 C2 1.0(3) . . . . ?
C4 N2 C3 C2 -177.7(2) . . . . ?
C6 N3 C5 N4 -1.0(3) . . . . ?
B1 N3 C5 N4 174.1(2) . . . . ?
C6 N3 C5 S2 178.43(19) . . . . ?
B1 N3 C5 S2 -6.4(3) . . . . ?
C7 N4 C5 N3 1.2(3) . . . . ?
C8 N4 C5 N3 -177.4(2) . . . . ?
C7 N4 C5 S2 -178.19(19) . . . . ?
C8 N4 C5 S2 3.2(4) . . . . ?
Ir1 S2 C5 N3 -3.1(2) . . . . ?
Ir1 S2 C5 N4 176.2(2) . . . . ?
C5 N3 C6 C7 0.4(3) . . . . ?
B1 N3 C6 C7 -174.4(2) . . . . ?
N3 C6 C7 N4 0.4(3) . . . . ?
C5 N4 C7 C6 -1.0(3) . . . . ?
C8 N4 C7 C6 177.6(3) . . . . ?
N6 N5 C9 C10 1.1(3) . . . . ?
B1 N5 C9 C10 174.0(2) . . . . ?
N5 C9 C10 C11 -1.0(3) . . . . ?
N5 N6 C11 C10 0.2(3) . . . . ?
C9 C10 C11 N6 0.5(3) . . . . ?
B1 Ir1 C12 O1 78(7) . . . . ?
P1 Ir1 C12 O1 -99(7) . . . . ?
S1 Ir1 C12 O1 35(8) . . . . ?
S2 Ir1 C12 O1 164(7) . . . . ?
C25 P1 C13 C14 100.6(2) . . . . ?
C19 P1 C13 C14 -153.9(2) . . . . ?
Ir1 P1 C13 C14 -29.8(2) . . . . ?
C25 P1 C13 C18 -80.6(2) . . . . ?
C19 P1 C13 C18 24.9(2) . . . . ?
Ir1 P1 C13 C18 148.98(18) . . . . ?
C18 C13 C14 C15 0.1(4) . . . . ?
P1 C13 C14 C15 178.9(2) . . . . ?
C13 C14 C15 C16 -0.6(4) . . . . ?
C14 C15 C16 C17 0.6(4) . . . . ?
C15 C16 C17 C18 -0.3(4) . . . . ?
C16 C17 C18 C13 -0.2(4) . . . . ?
C14 C13 C18 C17 0.3(4) . . . . ?
P1 C13 C18 C17 -178.5(2) . . . . ?
C13 P1 C19 C20 71.0(2) . . . . ?
C25 P1 C19 C20 177.8(2) . . . . ?
Ir1 P1 C19 C20 -55.5(2) . . . . ?
C13 P1 C19 C24 -106.7(2) . . . . ?
C25 P1 C19 C24 0.1(2) . . . . ?
Ir1 P1 C19 C24 126.80(19) . . . . ?
C24 C19 C20 C21 1.3(4) . . . . ?
P1 C19 C20 C21 -176.5(2) . . . . ?
C19 C20 C21 C22 -0.9(4) . . . . ?
C20 C21 C22 C23 0.3(4) . . . . ?
C21 C22 C23 C24 0.0(4) . . . . ?
C20 C19 C24 C23 -1.0(4) . . . . ?
P1 C19 C24 C23 176.6(2) . . . . ?
C22 C23 C24 C19 0.4(4) . . . . ?
C13 P1 C25 C26 19.5(3) . . . . ?
C19 P1 C25 C26 -85.6(2) . . . . ?
Ir1 P1 C25 C26 150.0(2) . . . . ?
C13 P1 C25 C30 -165.6(2) . . . . ?
C19 P1 C25 C30 89.3(2) . . . . ?
Ir1 P1 C25 C30 -35.0(2) . . . . ?
C30 C25 C26 C27 -0.3(4) . . . . ?
P1 C25 C26 C27 174.6(2) . . . . ?
C25 C26 C27 C28 -1.2(5) . . . . ?
C26 C27 C28 C29 1.9(5) . . . . ?
C27 C28 C29 C30 -1.1(5) . . . . ?
C28 C29 C30 C25 -0.4(5) . . . . ?
C26 C25 C30 C29 1.1(4) . . . . ?
P1 C25 C30 C29 -173.9(2) . . . . ?
